data_1504518
loop_
_publ_author_name
'Imai, Yoshitane'
'Kawaguchi, Kakuhiro'
'Murata, Katuzo'
'Sato, Tomohiro'
'Kuroda, Reiko'
'Matsubara, Yoshio'

_publ_section_title
;
 Tuning mechanism in a two-component columnar host system composed of
 1,2-diphenylethylenediamine and 1,1'-binaphthyl-2,2'-dicarboxylic acid.
;
_journal_issue 3
_journal_name_full 'Organic letters'
_journal_page_first 469
_journal_page_last 471
_journal_paper_doi 10.1021/ol7028433
_journal_volume 10
_journal_year 2008
_chemical_formula_sum 'C38 H36 N2 O5'
_chemical_formula_weight 600.69
_chemical_name_systematic
; 
 ? 
;
_space_group_IT_number 19
_symmetry_cell_setting orthorhombic
_symmetry_space_group_name_Hall 'P 2ac 2ab'
_symmetry_space_group_name_H-M 'P 21 21 21'
_atom_sites_solution_hydrogens geom
_atom_sites_solution_primary direct
_atom_sites_solution_secondary difmap
_audit_creation_method SHELXL-97
_cell_angle_alpha 90.00
_cell_angle_beta 90.00
_cell_angle_gamma 90.00
_cell_formula_units_Z 4
_cell_length_a 10.204(1)
_cell_length_b 10.835(1)
_cell_length_c 27.774(3)
_cell_measurement_reflns_used 4689
_cell_measurement_temperature 120(2)
_cell_measurement_theta_max 27.89
_cell_measurement_theta_min 1.47
_cell_volume 3070.7(5)
_computing_cell_refinement 'Bruker SAINT'
_computing_data_collection 'Bruker SMART'
_computing_data_reduction 'Bruker SAINT'
_computing_structure_refinement 'SHELXL-97 (Sheldrick, 1997)'
_computing_structure_solution 'SHELXS-97 (Sheldrick, 1997)'
_diffrn_ambient_temperature 120(2)
_diffrn_measured_fraction_theta_full 0.989
_diffrn_measured_fraction_theta_max 0.989
_diffrn_measurement_device_type 'CCD area detector'
_diffrn_measurement_method '\w scans'
_diffrn_radiation_monochromator graphite
_diffrn_radiation_source 'fine-focus sealed tube'
_diffrn_radiation_type MoK\a
_diffrn_radiation_wavelength 0.71073
_diffrn_reflns_av_R_equivalents 0.1083
_diffrn_reflns_av_sigmaI/netI 0.1221
_diffrn_reflns_limit_h_max 12
_diffrn_reflns_limit_h_min -13
_diffrn_reflns_limit_k_max 14
_diffrn_reflns_limit_k_min -14
_diffrn_reflns_limit_l_max 36
_diffrn_reflns_limit_l_min -35
_diffrn_reflns_number 27237
_diffrn_reflns_theta_full 27.89
_diffrn_reflns_theta_max 27.89
_diffrn_reflns_theta_min 1.47
_exptl_absorpt_coefficient_mu 0.086
_exptl_absorpt_correction_T_max 0.9957
_exptl_absorpt_correction_T_min 0.9746
_exptl_absorpt_correction_type empirical
_exptl_absorpt_process_details 'Bruker SADABS'
_exptl_crystal_colour colorless
_exptl_crystal_density_diffrn 1.299
_exptl_crystal_density_method 'not measured'
_exptl_crystal_description plate
_exptl_crystal_F_000 1272
_exptl_crystal_size_max 0.30
_exptl_crystal_size_mid 0.10
_exptl_crystal_size_min 0.05
_refine_diff_density_max 0.274
_refine_diff_density_min -0.336
_refine_diff_density_rms 0.080
_refine_ls_abs_structure_details 'Flack H D (1983), Acta Cryst. A39, 876-881'
_refine_ls_abs_structure_Flack 0.5(16)
_refine_ls_extinction_method none
_refine_ls_goodness_of_fit_ref 1.030
_refine_ls_hydrogen_treatment constr
_refine_ls_matrix_type full
_refine_ls_number_parameters 410
_refine_ls_number_reflns 7099
_refine_ls_number_restraints 0
_refine_ls_restrained_S_all 1.030
_refine_ls_R_factor_all 0.1169
_refine_ls_R_factor_gt 0.0671
_refine_ls_shift/su_max 0.003
_refine_ls_shift/su_mean 0.001
_refine_ls_structure_factor_coef Fsqd
_refine_ls_weighting_details 'calc w=1/[\s^2^(Fo^2^)+(0.0633P)^2^+0.0000P] where P=(Fo^2^+2Fc^2^)/3'
_refine_ls_weighting_scheme calc
_refine_ls_wR_factor_gt 0.1287
_refine_ls_wR_factor_ref 0.1547
_reflns_number_gt 4689
_reflns_number_total 7099
_reflns_threshold_expression >2sigma(I)
_cod_data_source_file ol7028433-file002.cif
_cod_data_source_block imai716_2
_cod_depositor_comments
;
The following automatic conversions were performed:

'_symmetry_cell_setting' value 'Orthorhombic' changed to
'orthorhombic' according to
/home/saulius/struct/CIF-dictionaries/cif_core.dic dictionary named
'cif_core.dic' version 2.4.1 from 2010-06-29.

Automatic conversion script
Id: cif_fix_values 1715 2011-07-08 13:25:40Z adriana 
;
_cod_original_cell_volume 3070.5(5)
_cod_original_sg_symbol_H-M P2(1)2(1)2(1)
_cod_database_code 1504518

loop_
_symmetry_equiv_pos_as_xyz
'x, y, z'
'-x+1/2, -y, z+1/2'
'x+1/2, -y+1/2, -z'
'-x, y+1/2, -z+1/2'

loop_
_atom_site_label
_atom_site_type_symbol
_atom_site_fract_x
_atom_site_fract_y
_atom_site_fract_z
_atom_site_U_iso_or_equiv
_atom_site_adp_type
_atom_site_occupancy
_atom_site_symmetry_multiplicity
_atom_site_calc_flag
_atom_site_refinement_flags
C1 C 0.4547(3) -0.0093(3) 0.59893(12) 0.0148(7) Uani 1 1 d .
C2 C 0.3799(3) 0.0086(3) 0.63890(11) 0.0146(7) Uani 1 1 d .
C3 C 0.2454(3) -0.0272(3) 0.63820(12) 0.0178(8) Uani 1 1 d .
H3 H 0.1929 -0.0146 0.6660 0.021 Uiso 1 1 calc R
C4 C 0.1910(3) -0.0793(3) 0.59825(12) 0.0180(8) Uani 1 1 d .
H4 H 0.1011 -0.1020 0.5985 0.022 Uiso 1 1 calc R
C5 C 0.2112(4) -0.1537(3) 0.51461(12) 0.0235(8) Uani 1 1 d .
H5 H 0.1210 -0.1755 0.5144 0.028 Uiso 1 1 calc R
C6 C 0.2844(4) -0.1743(3) 0.47506(13) 0.0254(9) Uani 1 1 d .
H6 H 0.2460 -0.2103 0.4472 0.030 Uiso 1 1 calc R
C7 C 0.4181(4) -0.1422(3) 0.47518(13) 0.0238(8) Uani 1 1 d .
H7 H 0.4695 -0.1573 0.4473 0.029 Uiso 1 1 calc R
C8 C 0.4753(3) -0.0899(3) 0.51457(12) 0.0193(8) Uani 1 1 d .
H8 H 0.5657 -0.0689 0.5138 0.023 Uiso 1 1 calc R
C9 C 0.4008(3) -0.0664(3) 0.55676(12) 0.0155(7) Uani 1 1 d .
C10 C 0.2664(3) -0.0997(3) 0.55674(12) 0.0167(7) Uani 1 1 d .
C11 C 0.4313(3) 0.0629(3) 0.68512(12) 0.0169(7) Uani 1 1 d .
O12 O 0.5222(2) 0.1414(2) 0.68322(8) 0.0203(5) Uani 1 1 d .
O13 O 0.3776(2) 0.0256(2) 0.72387(8) 0.0213(6) Uani 1 1 d .
C21 C 0.5988(3) 0.0205(3) 0.59760(11) 0.0139(7) Uani 1 1 d .
C22 C 0.6877(3) -0.0606(3) 0.61757(11) 0.0147(7) Uani 1 1 d .
C23 C 0.8226(3) -0.0409(3) 0.61178(12) 0.0193(8) Uani 1 1 d .
H23 H 0.8830 -0.0980 0.6253 0.023 Uiso 1 1 calc R
C24 C 0.8686(3) 0.0590(3) 0.58706(12) 0.0215(8) Uani 1 1 d .
H24 H 0.9603 0.0691 0.5826 0.026 Uiso 1 1 calc R
C25 C 0.8260(3) 0.2543(3) 0.54449(12) 0.0199(8) Uani 1 1 d .
H25 H 0.9173 0.2661 0.5398 0.024 Uiso 1 1 calc R
C26 C 0.7395(3) 0.3415(4) 0.52817(13) 0.0238(8) Uani 1 1 d .
H26 H 0.7712 0.4134 0.5124 0.029 Uiso 1 1 calc R
C27 C 0.6043(4) 0.3249(3) 0.53468(12) 0.0229(8) Uani 1 1 d .
H27 H 0.5450 0.3867 0.5240 0.027 Uiso 1 1 calc R
C28 C 0.5569(3) 0.2200(3) 0.55641(12) 0.0175(8) Uani 1 1 d .
H28 H 0.4650 0.2090 0.5599 0.021 Uiso 1 1 calc R
C29 C 0.6442(3) 0.1282(3) 0.57361(11) 0.0145(7) Uani 1 1 d .
C30 C 0.7813(3) 0.1474(3) 0.56812(11) 0.0172(7) Uani 1 1 d .
C31 C 0.6377(3) -0.1703(3) 0.64583(12) 0.0166(7) Uani 1 1 d .
O32 O 0.5914(2) -0.2595(2) 0.62315(8) 0.0234(6) Uani 1 1 d .
O33 O 0.6461(2) -0.1638(2) 0.69116(8) 0.0229(6) Uani 1 1 d .
C41 C 0.3265(3) -0.5131(3) 0.64843(13) 0.0227(8) Uani 1 1 d .
C42 C 0.2543(4) -0.6187(4) 0.65392(16) 0.0347(10) Uani 1 1 d .
H42 H 0.2455 -0.6554 0.6848 0.042 Uiso 1 1 calc R
C43 C 0.1934(4) -0.6725(4) 0.61391(19) 0.0453(12) Uani 1 1 d .
H43 H 0.1442 -0.7464 0.6176 0.054 Uiso 1 1 calc R
C44 C 0.2049(4) -0.6182(5) 0.56917(18) 0.0475(13) Uani 1 1 d .
H44 H 0.1625 -0.6541 0.5421 0.057 Uiso 1 1 calc R
C45 C 0.2765(4) -0.5137(5) 0.56365(16) 0.0418(11) Uani 1 1 d .
H45 H 0.2851 -0.4776 0.5326 0.050 Uiso 1 1 calc R
C46 C 0.3372(4) -0.4592(4) 0.60299(13) 0.0303(9) Uani 1 1 d .
H46 H 0.3860 -0.3853 0.5990 0.036 Uiso 1 1 calc R
C47 C 0.3926(3) -0.4527(3) 0.69134(12) 0.0179(7) Uani 1 1 d .
H47 H 0.3766 -0.5055 0.7203 0.022 Uiso 1 1 calc R
N48 N 0.5366(2) -0.4437(2) 0.68380(10) 0.0182(6) Uani 1 1 d .
H48A H 0.5668 -0.5158 0.6711 0.027 Uiso 1 1 calc R
H48B H 0.5768 -0.4293 0.7125 0.027 Uiso 1 1 calc R
H48C H 0.5542 -0.3807 0.6632 0.027 Uiso 1 1 calc R
C49 C 0.1963(3) -0.3362(3) 0.72184(12) 0.0175(7) Uani 1 1 d .
C50 C 0.1707(3) -0.4082(3) 0.76192(12) 0.0216(8) Uani 1 1 d .
H50 H 0.2401 -0.4520 0.7770 0.026 Uiso 1 1 calc R
C51 C 0.0440(4) -0.4169(3) 0.78036(13) 0.0269(9) Uani 1 1 d .
H51 H 0.0273 -0.4674 0.8076 0.032 Uiso 1 1 calc R
C52 C -0.0579(3) -0.3518(4) 0.75895(13) 0.0251(9) Uani 1 1 d .
H52 H -0.1444 -0.3585 0.7714 0.030 Uiso 1 1 calc R
C53 C -0.0334(4) -0.2780(3) 0.71987(14) 0.0280(9) Uani 1 1 d .
H53 H -0.1022 -0.2312 0.7058 0.034 Uiso 1 1 calc R
C54 C 0.0925(4) -0.2720(3) 0.70084(13) 0.0252(9) Uani 1 1 d .
H54 H 0.1081 -0.2232 0.6730 0.030 Uiso 1 1 calc R
C55 C 0.3318(3) -0.3248(3) 0.70074(12) 0.0183(8) Uani 1 1 d .
H55 H 0.3242 -0.2811 0.6691 0.022 Uiso 1 1 calc R
N56 N 0.4174(3) -0.2480(2) 0.73315(9) 0.0166(6) Uani 1 1 d .
H56A H 0.3801 -0.1726 0.7375 0.025 Uiso 1 1 calc R
H56B H 0.4978 -0.2387 0.7194 0.025 Uiso 1 1 calc R
H56C H 0.4262 -0.2864 0.7621 0.025 Uiso 1 1 calc R
O61 O -0.3161(3) -0.6525(2) 0.66659(11) 0.0348(7) Uani 1 1 d .
H61 H -0.3350 -0.7271 0.6621 0.052 Uiso 1 1 calc R
C62 C -0.1762(4) -0.6380(4) 0.66646(14) 0.0322(9) Uani 1 1 d .
H62A H -0.1351 -0.7068 0.6485 0.039 Uiso 1 1 calc R
H62B H -0.1426 -0.6393 0.6999 0.039 Uiso 1 1 calc R
C63 C -0.1422(4) -0.5173(4) 0.64301(15) 0.0379(11) Uani 1 1 d .
H63A H -0.1718 -0.5181 0.6094 0.057 Uiso 1 1 calc R
H63B H -0.0471 -0.5051 0.6440 0.057 Uiso 1 1 calc R
H63C H -0.1857 -0.4498 0.6603 0.057 Uiso 1 1 calc R

loop_
_atom_site_aniso_label
_atom_site_aniso_U_11
_atom_site_aniso_U_22
_atom_site_aniso_U_33
_atom_site_aniso_U_23
_atom_site_aniso_U_13
_atom_site_aniso_U_12
C1 0.0140(18) 0.0153(17) 0.0149(17) 0.0052(14) 0.0001(14) 0.0005(14)
C2 0.0130(17) 0.0143(17) 0.0164(17) 0.0020(14) -0.0015(14) 0.0021(14)
C3 0.0133(18) 0.0193(18) 0.0209(19) 0.0028(15) 0.0032(14) 0.0009(15)
C4 0.0091(17) 0.0191(18) 0.0257(19) 0.0065(15) -0.0013(15) -0.0022(15)
C5 0.019(2) 0.0240(19) 0.028(2) 0.0046(17) -0.0112(16) -0.0012(16)
C6 0.035(2) 0.0196(19) 0.022(2) -0.0050(16) -0.0105(17) 0.0017(17)
C7 0.030(2) 0.024(2) 0.0177(18) -0.0035(16) -0.0013(16) 0.0071(17)
C8 0.0187(19) 0.0202(18) 0.0189(19) 0.0016(15) -0.0004(15) 0.0015(15)
C9 0.0164(18) 0.0138(16) 0.0163(17) 0.0048(14) -0.0038(14) 0.0015(14)
C10 0.0154(18) 0.0139(17) 0.0208(18) 0.0037(15) -0.0046(15) -0.0004(14)
C11 0.0118(17) 0.0199(18) 0.0189(18) -0.0025(15) 0.0013(14) 0.0064(14)
O12 0.0209(13) 0.0236(13) 0.0165(12) -0.0062(11) 0.0029(10) -0.0053(11)
O13 0.0167(13) 0.0319(14) 0.0154(13) 0.0011(11) 0.0027(10) -0.0017(11)
C21 0.0103(17) 0.0201(17) 0.0112(16) 0.0023(14) -0.0002(13) -0.0018(14)
C22 0.0142(17) 0.0180(17) 0.0118(16) -0.0007(14) -0.0015(13) -0.0026(15)
C23 0.0126(18) 0.023(2) 0.0222(19) 0.0021(15) -0.0011(15) 0.0037(16)
C24 0.0101(18) 0.028(2) 0.026(2) -0.0019(16) 0.0018(15) -0.0020(16)
C25 0.0131(18) 0.026(2) 0.0205(18) -0.0017(16) 0.0023(15) -0.0023(16)
C26 0.026(2) 0.0238(19) 0.0217(19) 0.0011(16) 0.0004(16) -0.0076(17)
C27 0.026(2) 0.0222(19) 0.0204(19) 0.0012(16) -0.0040(16) -0.0002(17)
C28 0.0134(18) 0.0223(18) 0.0170(18) 0.0011(15) -0.0038(14) 0.0011(15)
C29 0.0154(18) 0.0168(18) 0.0113(16) 0.0003(14) 0.0010(14) 0.0002(14)
C30 0.0165(18) 0.0203(18) 0.0148(17) -0.0005(15) -0.0007(14) -0.0042(15)
C31 0.0111(17) 0.0171(18) 0.0216(19) 0.0028(15) 0.0022(14) 0.0023(14)
O32 0.0271(15) 0.0239(14) 0.0193(13) 0.0013(11) 0.0013(11) -0.0061(12)
O33 0.0239(14) 0.0273(14) 0.0174(13) 0.0042(11) -0.0010(11) -0.0053(11)
C41 0.0137(18) 0.028(2) 0.027(2) -0.0073(17) 0.0006(15) 0.0015(16)
C42 0.029(2) 0.028(2) 0.047(3) -0.007(2) 0.001(2) -0.0028(19)
C43 0.025(2) 0.030(2) 0.082(4) -0.025(2) -0.011(2) -0.0064(19)
C44 0.029(3) 0.066(3) 0.047(3) -0.032(3) -0.015(2) 0.008(2)
C45 0.029(2) 0.064(3) 0.032(2) -0.016(2) -0.0036(19) 0.001(2)
C46 0.024(2) 0.041(2) 0.025(2) -0.0106(19) -0.0031(17) -0.0010(19)
C47 0.0163(18) 0.0152(17) 0.0223(19) 0.0015(14) 0.0006(15) 0.0008(15)
N48 0.0163(15) 0.0205(15) 0.0178(15) 0.0008(13) 0.0028(12) -0.0018(13)
C49 0.0147(18) 0.0205(18) 0.0174(17) -0.0008(15) 0.0038(14) 0.0000(15)
C50 0.0167(19) 0.028(2) 0.0205(19) 0.0062(16) -0.0020(15) 0.0024(16)
C51 0.024(2) 0.032(2) 0.025(2) 0.0103(17) 0.0051(17) -0.0016(18)
C52 0.0123(18) 0.033(2) 0.030(2) 0.0014(18) 0.0013(15) -0.0015(17)
C53 0.015(2) 0.030(2) 0.038(2) 0.0048(19) -0.0026(17) 0.0067(17)
C54 0.024(2) 0.025(2) 0.027(2) 0.0066(16) 0.0004(17) -0.0003(17)
C55 0.0172(19) 0.0234(19) 0.0144(17) -0.0003(15) -0.0021(14) -0.0024(15)
N56 0.0145(15) 0.0157(14) 0.0196(15) -0.0003(13) 0.0026(12) -0.0005(12)
O61 0.0317(15) 0.0199(13) 0.0526(17) -0.0038(14) 0.0100(14) -0.0013(12)
C62 0.029(2) 0.039(2) 0.029(2) 0.0009(19) 0.0009(18) 0.003(2)
C63 0.032(2) 0.037(2) 0.045(3) -0.004(2) 0.002(2) -0.014(2)

loop_
_atom_type_symbol
_atom_type_description
_atom_type_scat_dispersion_real
_atom_type_scat_dispersion_imag
_atom_type_scat_source
C C 0.0033 0.0016 'International Tables Vol C Tables 4.2.6.8 and 6.1.1.4'
H H 0.0000 0.0000 'International Tables Vol C Tables 4.2.6.8 and 6.1.1.4'
N N 0.0061 0.0033 'International Tables Vol C Tables 4.2.6.8 and 6.1.1.4'
O O 0.0106 0.0060 'International Tables Vol C Tables 4.2.6.8 and 6.1.1.4'

loop_
_geom_angle_atom_site_label_1
_geom_angle_atom_site_label_2
_geom_angle_atom_site_label_3
_geom_angle
C2 C1 C9 120.8(3)
C2 C1 C21 122.5(3)
C9 C1 C21 116.5(3)
C1 C2 C3 119.3(3)
C1 C2 C11 123.8(3)
C3 C2 C11 116.9(3)
C4 C3 C2 121.0(3)
C3 C4 C10 120.7(3)
C6 C5 C10 121.2(3)
C5 C6 C7 119.6(3)
C8 C7 C6 121.3(3)
C7 C8 C9 120.5(3)
C10 C9 C8 118.1(3)
C10 C9 C1 118.7(3)
C8 C9 C1 123.1(3)
C4 C10 C9 119.3(3)
C4 C10 C5 121.5(3)
C9 C10 C5 119.2(3)
O12 C11 O13 124.5(3)
O12 C11 C2 119.0(3)
O13 C11 C2 116.5(3)
C22 C21 C29 119.9(3)
C22 C21 C1 119.7(3)
C29 C21 C1 120.4(3)
C21 C22 C23 120.1(3)
C21 C22 C31 119.2(3)
C23 C22 C31 120.7(3)
C24 C23 C22 121.1(3)
C23 C24 C30 120.6(3)
C26 C25 C30 120.9(3)
C25 C26 C27 120.1(3)
C28 C27 C26 120.6(3)
C27 C28 C29 120.5(3)
C28 C29 C21 122.0(3)
C28 C29 C30 118.6(3)
C21 C29 C30 119.4(3)
C25 C30 C24 121.9(3)
C25 C30 C29 119.3(3)
C24 C30 C29 118.8(3)
O32 C31 O33 124.9(3)
O32 C31 C22 118.3(3)
O33 C31 C22 116.8(3)
C42 C41 C46 119.5(4)
C42 C41 C47 120.8(3)
C46 C41 C47 119.7(3)
C41 C42 C43 119.9(4)
C44 C43 C42 119.9(4)
C45 C44 C43 120.3(4)
C44 C45 C46 120.4(4)
C45 C46 C41 120.0(4)
N48 C47 C41 110.9(3)
N48 C47 C55 111.3(3)
C41 C47 C55 110.0(3)
C50 C49 C54 118.3(3)
C50 C49 C55 122.1(3)
C54 C49 C55 119.5(3)
C49 C50 C51 120.6(3)
C52 C51 C50 120.2(3)
C53 C52 C51 119.9(3)
C52 C53 C54 119.8(3)
C53 C54 C49 121.2(3)
N56 C55 C49 110.2(3)
N56 C55 C47 111.4(3)
C49 C55 C47 111.2(3)
O61 C62 C63 109.0(3)

loop_
_geom_bond_atom_site_label_1
_geom_bond_atom_site_label_2
_geom_bond_distance
C1 C2 1.361(4)
C1 C9 1.434(4)
C1 C21 1.506(4)
C2 C3 1.427(4)
C2 C11 1.506(5)
C3 C4 1.363(5)
C4 C10 1.404(5)
C5 C6 1.347(5)
C5 C10 1.424(5)
C6 C7 1.408(5)
C7 C8 1.364(5)
C8 C9 1.419(5)
C9 C10 1.418(4)
C11 O12 1.259(4)
C11 O13 1.273(4)
C21 C22 1.379(4)
C21 C29 1.421(4)
C22 C23 1.403(4)
C22 C31 1.512(5)
C23 C24 1.365(5)
C24 C30 1.410(5)
C25 C26 1.370(5)
C25 C30 1.407(5)
C26 C27 1.403(5)
C27 C28 1.375(5)
C28 C29 1.419(4)
C29 C30 1.423(4)
C31 O32 1.247(4)
C31 O33 1.264(4)
C41 C42 1.369(5)
C41 C46 1.395(5)
C41 C47 1.518(5)
C42 C43 1.401(5)
C43 C44 1.380(6)
C44 C45 1.355(7)
C45 C46 1.388(5)
C47 N48 1.487(4)
C47 C55 1.541(5)
C49 C50 1.384(5)
C49 C54 1.395(5)
C49 C55 1.507(5)
C50 C51 1.393(5)
C51 C52 1.390(5)
C52 C53 1.371(5)
C53 C54 1.390(5)
C55 N56 1.505(4)
O61 C62 1.437(4)
C62 C63 1.501(5)

loop_
_cod_related_entry_id
_cod_related_entry_code
_cod_related_entry_database
1 21196693 ChemSpider
